data_7244739
loop_
_publ_author_name
'Ueda, Masafumi'
'Mazaki, Yasuhiro'

_publ_section_title
;
 Synthesis and crystal structure of a sulphur-bridged molecular hoop
 consisting of 5,7,12,14-tetrathiapentacene
;
_journal_issue 18
_journal_name_full 'RSC Advances'
_journal_page_first 10870
_journal_page_last 10874
_journal_paper_doi 10.1039/D2RA00489E
_journal_volume 12
_journal_year 2022
_chemical_formula_moiety 'C44 H32 S10, 1.038(C7 H8)'
_chemical_formula_sum 'C51.26 H40.3 S10'
_chemical_formula_weight 976.91
_space_group_crystal_system monoclinic
_space_group_IT_number 14
_space_group_name_Hall '-P 2ybc'
_space_group_name_H-M_alt 'P 1 21/c 1'
_atom_sites_solution_hydrogens mixed
_atom_sites_solution_primary dual
_audit_creation_date 2022-02-18
_audit_creation_method
;
Olex2 1.5
(compiled 2021.07.19 svn.r715e62df for OlexSys, GUI svn.r6380)
;
_audit_update_record
;
2022-02-21 deposited with the CCDC.	2022-03-28 downloaded from the CCDC.
;
_cell_angle_alpha 90
_cell_angle_beta 99.973(2)
_cell_angle_gamma 90
_cell_formula_units_Z 2
_cell_length_a 13.2924(3)
_cell_length_b 6.26750(10)
_cell_length_c 27.5289(7)
_cell_measurement_reflns_used 5353
_cell_measurement_temperature 100.15
_cell_measurement_theta_max 70.8430
_cell_measurement_theta_min 3.3830
_cell_volume 2258.78(9)
_computing_cell_refinement 'CrysAlisPro 1.171.41.116a (Rigaku OD, 2021)'
_computing_data_collection 'CrysAlisPro 1.171.41.116a (Rigaku OD, 2021)'
_computing_data_reduction 'CrysAlisPro 1.171.41.116a (Rigaku OD, 2021)'
_computing_molecular_graphics 'Olex2 1.5 (Dolomanov et al., 2009)'
_computing_publication_material 'Olex2 1.5 (Dolomanov et al., 2009)'
_computing_structure_refinement 'SHELXL 2018/3 (Sheldrick, 2015)'
_computing_structure_solution 'SHELXT 2018/2 (Sheldrick, 2018)'
_diffrn_ambient_temperature 100.15
_diffrn_detector 'Hybrid Pixel Array Detector'
_diffrn_detector_area_resol_mean 10.0000
_diffrn_detector_type HyPix
_diffrn_measured_fraction_theta_full 0.998
_diffrn_measured_fraction_theta_max 0.970
_diffrn_measurement_details
;
List of Runs (angles in degrees, time in seconds):

  # Type    Start    End  Width  t~exp~   \w     \q     \k     \f   Frames
#--------------------------------------------------------------------------
  1  \w     41.00  77.00   0.50    0.13    --    0.00  22.00  69.00   72
  2  \w    -16.00  36.00   0.50    0.13    --    0.00  22.00  69.00  104
  3  \w    -23.00 129.00   0.50    0.50    --   55.92  22.00  69.00  304
  4  \w     38.00 173.00   0.50    0.50    --  111.84  22.00  69.00  270
  5  \w     12.00  39.00   0.50    0.13    --    0.00 -99.00-180.00   54
  6  \w    -57.00 -25.00   0.50    0.50    -- -106.00  50.00-180.00   64
  7  \w    -53.00 -23.00   0.50    0.50    -- -106.00  50.00-120.00   60
  8  \w    -54.00 -23.00   0.50    0.50    -- -106.00  50.00 -90.00   62
  9  \w    -54.00 -28.00   0.50    0.50    -- -106.00  50.00 -60.00   52
 10  \w    -73.00 -26.00   0.50    0.50    -- -106.00  63.00 150.00   94
 11  \w    -53.00 -24.00   0.50    0.50    -- -106.00  50.00 150.00   58
 12  \w    -77.00 -23.00   0.50    0.50    --  -55.92 125.00  60.00  108
 13  \w    -86.00 -20.00   0.50    0.50    --  -55.92 125.00 150.00  132
 14  \w    -59.00 -33.00   0.50    0.50    --  -55.92 125.00  90.00   52
 15  \w   -121.00 -48.00   0.50    0.50    -- -106.00 -22.00 -96.00  146
 16  \w    -39.00  -8.00   0.50    0.50    --   55.92 -22.00 -96.00   62
 17  \w     45.00  70.00   0.50    0.50    --  111.84 -63.00-150.00   50
 18  \w     28.00  53.00   0.50    0.50    --  111.84 -50.00 -90.00   50
 19  \w     27.00  52.00   0.50    0.50    --  111.84 -50.00 -60.00   50
 20  \w     27.00  54.00   0.50    0.50    --  111.84 -50.00  30.00   54
 21  \w     33.00  71.00   0.50    0.50    --  111.84 -63.00 150.00   76
 22  \w    -32.00  27.00   0.50    0.50    --   55.92 -30.00 150.00  118
 23  \w    -76.00  -8.00   0.50    0.13    --    0.00 -22.00 -96.00  136
 24  \w    109.00 139.00   0.50    0.50    --  111.84 111.00 -60.00   60
 25  \w    150.00 177.00   0.50    0.50    --  111.84 111.00 -60.00   54
 26  \w    117.00 146.00   0.50    0.50    --  111.84 178.00 -90.00   58
 27  \w     68.00 116.00   0.50    0.50    --  111.84 178.00 -60.00   96
 28  \w     68.00 108.00   0.50    0.50    --  111.84 178.00 -90.00   80
 29  \w    120.00 145.00   0.50    0.50    --  111.84 178.00-150.00   50
;
_diffrn_measurement_device 'four-circle diffractometer'
_diffrn_measurement_device_type 'XtaLAB Synergy, Dualflex, HyPix'
_diffrn_measurement_method '\w scans'
_diffrn_orient_matrix_type 'CrysAlisPro convention (1999,Acta A55,543-557)'
_diffrn_orient_matrix_UB_11 0.1089741000
_diffrn_orient_matrix_UB_12 0.0689797000
_diffrn_orient_matrix_UB_13 -0.0049748000
_diffrn_orient_matrix_UB_21 0.0329839000
_diffrn_orient_matrix_UB_22 -0.0161283000
_diffrn_orient_matrix_UB_23 0.0563285000
_diffrn_orient_matrix_UB_31 0.0297737000
_diffrn_orient_matrix_UB_32 -0.2354614000
_diffrn_orient_matrix_UB_33 -0.0053087000
_diffrn_radiation_monochromator mirror
_diffrn_radiation_probe x-ray
_diffrn_radiation_type 'Cu K\a'
_diffrn_radiation_wavelength 1.54184
_diffrn_reflns_av_R_equivalents 0.0278
_diffrn_reflns_av_unetI/netI 0.0343
_diffrn_reflns_Laue_measured_fraction_full 0.998
_diffrn_reflns_Laue_measured_fraction_max 0.970
_diffrn_reflns_limit_h_max 14
_diffrn_reflns_limit_h_min -16
_diffrn_reflns_limit_k_max 2
_diffrn_reflns_limit_k_min -7
_diffrn_reflns_limit_l_max 33
_diffrn_reflns_limit_l_min -33
_diffrn_reflns_number 9764
_diffrn_reflns_point_group_measured_fraction_full 0.998
_diffrn_reflns_point_group_measured_fraction_max 0.970
_diffrn_reflns_theta_full 67.684
_diffrn_reflns_theta_max 70.954
_diffrn_reflns_theta_min 3.260
_diffrn_source 'micro-focus sealed X-ray tube'
_diffrn_source_type 'PhotonJet (Cu) X-ray Source'
_exptl_absorpt_coefficient_mu 4.811
_exptl_absorpt_correction_T_max 1.00000
_exptl_absorpt_correction_T_min 0.62700
_exptl_absorpt_correction_type multi-scan
_exptl_absorpt_process_details
;
CrysAlisPro 1.171.41.116a (Rigaku Oxford Diffraction, 2021)
Empirical absorption correction using spherical harmonics,
implemented in SCALE3 ABSPACK scaling algorithm.
;
_exptl_crystal_colour colourless
_exptl_crystal_colour_primary colourless
_exptl_crystal_density_diffrn 1.436
_exptl_crystal_description block
_exptl_crystal_F_000 1016
_exptl_crystal_size_max 0.576
_exptl_crystal_size_mid 0.058
_exptl_crystal_size_min 0.042
_refine_diff_density_max 0.640
_refine_diff_density_min -0.375
_refine_diff_density_rms 0.058
_refine_ls_extinction_method none
_refine_ls_goodness_of_fit_ref 1.062
_refine_ls_hydrogen_treatment mixed
_refine_ls_matrix_type full
_refine_ls_number_parameters 302
_refine_ls_number_reflns 4234
_refine_ls_number_restraints 0
_refine_ls_restrained_S_all 1.062
_refine_ls_R_factor_all 0.0367
_refine_ls_R_factor_gt 0.0332
_refine_ls_shift/su_max 8.528
_refine_ls_shift/su_mean 0.028
_refine_ls_structure_factor_coef Fsqd
_refine_ls_weighting_details 'w=1/[\s^2^(Fo^2^)+(0.0418P)^2^+1.2090P] where P=(Fo^2^+2Fc^2^)/3'
_refine_ls_weighting_scheme calc
_refine_ls_wR_factor_gt 0.0860
_refine_ls_wR_factor_ref 0.0883
_reflns_Friedel_coverage 0.000
_reflns_number_gt 3786
_reflns_number_total 4234
_reflns_threshold_expression 'I > 2\s(I)'
_cod_data_source_file d2ra00489e2.cif
_cod_data_source_block exp_1702_auto
_cod_original_formula_sum 'C51.26 H40.30 S10'
_cod_database_code 7244739
_shelx_shelxl_version_number 2018/3
_chemical_oxdiff_formula C58H48S10
_shelx_space_group_comment
;
The symmetry employed for this shelxl refinement is uniquely defined
by the following loop, which should always be used as a source of
symmetry information in preference to the above space-group names.
They are only intended as comments.
;
_olex2_refinement_description
;
1. Fixed Uiso
 At 1.2 times of:
  All C(H) groups, All C(H,H) groups
 At 1.5 times of:
  All C(H,H,H) groups
2. Others
 Sof(C29)=Sof(C23)=Sof(C28)=Sof(C27)=Sof(C26)=Sof(C25)=Sof(C24)=Sof(H29A)=
 Sof(H29B)=Sof(H29C)=Sof(H28)=Sof(H27)=Sof(H26)=Sof(H25)=Sof(H24)=FVAR(1)
3.a Free rotating group:
 C29(C23,C28,C27,C26,C25,C24,H29A,H29B,H29C,H28,H27,H26,H25,H24)
3.b Secondary CH2 refined with riding coordinates:
 C20(H20A,H20B), C19(H19A,H19B), C21(H21A,H21B)
3.c Aromatic/amide H refined with riding coordinates:
 C7(H7), C16(H16), C4(H4), C13(H13), C17(H17), C3(H3), C1(H1)
3.d Idealised Me refined as rotating group:
 C22(H22A,H22B,H22C)
;
_olex2_submission_special_instructions 'No special instructions were received'
_oxdiff_exptl_absorpt_empirical_details
;
Empirical correction (ABSPACK) includes:
- Absorption correction using spherical harmonics
- Frame scaling
;
_oxdiff_exptl_absorpt_empirical_full_max 1.298
_oxdiff_exptl_absorpt_empirical_full_min 0.509

loop_
_space_group_symop_operation_xyz
'x, y, z'
'-x, y+1/2, -z+1/2'
'-x, -y, -z'
'x, -y-1/2, z-1/2'

loop_
_atom_site_label
_atom_site_type_symbol
_atom_site_fract_x
_atom_site_fract_y
_atom_site_fract_z
_atom_site_U_iso_or_equiv
_atom_site_adp_type
_atom_site_occupancy
_atom_site_site_symmetry_order
_atom_site_calc_flag
_atom_site_refinement_flags_posn
_atom_site_refinement_flags_adp
_atom_site_refinement_flags_occupancy
_atom_site_disorder_assembly
_atom_site_disorder_group
S2 S 0.08468(4) 0.31234(8) 0.44823(2) 0.01982(12) Uani 1 1 d . . . . .
S4 S 0.32093(4) 0.32144(7) 0.30305(2) 0.01906(12) Uani 1 1 d . . . . .
S1 S 0.18744(4) 0.75752(7) 0.48831(2) 0.02181(12) Uani 1 1 d . . . . .
S3 S 0.41524(4) 0.76933(7) 0.34637(2) 0.02137(12) Uani 1 1 d . . . . .
S5 S 0.20526(4) 0.48479(10) 0.67780(2) 0.02906(14) Uani 1 1 d . . . . .
C9 C 0.18690(14) 0.4225(3) 0.42253(7) 0.0168(4) Uani 1 1 d . . . . .
C11 C 0.29061(14) 0.4266(3) 0.35876(7) 0.0173(4) Uani 1 1 d . . . . .
C15 C 0.45361(14) 0.3736(3) 0.30973(7) 0.0185(4) Uani 1 1 d . . . . .
C12 C 0.33449(14) 0.6188(3) 0.37768(7) 0.0172(4) Uani 1 1 d . . . . .
C8 C 0.23168(14) 0.6138(3) 0.44112(7) 0.0178(4) Uani 1 1 d . . . . .
C10 C 0.21905(14) 0.3200(3) 0.38223(7) 0.0161(4) Uani 1 1 d . . . . .
C5 C 0.12517(14) 0.3578(3) 0.51216(7) 0.0190(4) Uani 1 1 d . . . . .
C6 C 0.16979(14) 0.5509(3) 0.52948(7) 0.0199(4) Uani 1 1 d . . . . .
C7 C 0.30925(14) 0.7059(3) 0.42038(7) 0.0177(4) Uani 1 1 d . . . . .
H7 H 0.344743 0.827299 0.435253 0.021 Uiso 1 1 calc R U . . .
C14 C 0.49441(15) 0.5675(3) 0.32929(7) 0.0193(4) Uani 1 1 d . . . . .
C16 C 0.51757(16) 0.2249(3) 0.29310(7) 0.0207(4) Uani 1 1 d . . . . .
H16 H 0.490322 0.093172 0.279700 0.025 Uiso 1 1 calc R U . . .
C4 C 0.10663(15) 0.2025(3) 0.54559(7) 0.0217(4) Uani 1 1 d . . . . .
H4 H 0.076560 0.070495 0.533952 0.026 Uiso 1 1 calc R U . . .
C13 C 0.59830(15) 0.6075(3) 0.33329(7) 0.0210(4) Uani 1 1 d . . . . .
H13 H 0.626049 0.737513 0.347491 0.025 Uiso 1 1 calc R U . . .
C20 C 0.07513(15) 0.1139(3) 0.32765(7) 0.0219(4) Uani 1 1 d . . . . .
H20A H 0.024244 0.197899 0.341891 0.026 Uiso 1 1 calc R U . . .
H20B H 0.086451 0.185785 0.297033 0.026 Uiso 1 1 calc R U . . .
C17 C 0.62128(16) 0.2677(3) 0.29595(7) 0.0234(4) Uani 1 1 d . . . . .
H17 H 0.664232 0.166972 0.283806 0.028 Uiso 1 1 calc R U . . .
C19 C 0.17582(14) 0.1059(3) 0.36447(7) 0.0175(4) Uani 1 1 d . . . . .
H19A H 0.164869 0.021140 0.393457 0.021 Uiso 1 1 calc R U . . .
H19B H 0.227166 0.029782 0.348838 0.021 Uiso 1 1 calc R U . . .
C21 C 0.03374(16) -0.1117(3) 0.31539(8) 0.0254(4) Uani 1 1 d . . . . .
H21A H 0.032065 -0.189130 0.346579 0.030 Uiso 1 1 calc R U . . .
H21B H -0.037345 -0.100927 0.297425 0.030 Uiso 1 1 calc R U . . .
C3 C 0.13195(15) 0.2399(3) 0.59594(8) 0.0238(4) Uani 1 1 d . . . . .
H3 H 0.119111 0.133446 0.618655 0.029 Uiso 1 1 calc R U . . .
C1 C 0.19573(15) 0.5881(3) 0.57978(7) 0.0223(4) Uani 1 1 d . . . . .
H1 H 0.226828 0.719231 0.591408 0.027 Uiso 1 1 calc R U . . .
C2 C 0.17617(14) 0.4332(4) 0.61325(7) 0.0233(4) Uani 1 1 d . . . . .
C18 C 0.66182(15) 0.4586(3) 0.31665(7) 0.0223(4) Uani 1 1 d . . . . .
C22 C 0.09608(18) -0.2402(3) 0.28447(8) 0.0295(5) Uani 1 1 d . . . . .
H22A H 0.093305 -0.171198 0.252325 0.044 Uiso 1 1 calc R U . . .
H22B H 0.067986 -0.384752 0.279713 0.044 Uiso 1 1 calc R U . . .
H22C H 0.167176 -0.247647 0.301425 0.044 Uiso 1 1 calc R U . . .
C29 C 0.5413(6) 1.2193(11) 0.43313(18) 0.091(4) Uani 0.519(2) 1 d G . P A -1
C23 C 0.5121(3) 1.0974(5) 0.47541(14) 0.0300(10) Uani 0.519(2) 1 d G . P A -1
C28 C 0.5549(3) 0.8989(5) 0.48894(17) 0.0369(16) Uani 0.519(2) 1 d G . P A -1
C27 C 0.5263(5) 0.7836(6) 0.5273(2) 0.074(3) Uani 0.519(2) 1 d G . P A -1
C26 C 0.4540(5) 0.8654(13) 0.55305(14) 0.139(9) Uani 0.519(2) 1 d G . P A -1
C25 C 0.4109(4) 1.0633(13) 0.5401(2) 0.104(5) Uani 0.519(2) 1 d G . P A -1
C24 C 0.4398(3) 1.1778(7) 0.5017(2) 0.057(3) Uani 0.519(2) 1 d G . P A -1
H29A H 0.534529 1.390955 0.438176 0.30(9) Uiso 0.519(2) 1 d G . P A -1
H29B H 0.619720 1.184532 0.428770 0.31(10) Uiso 0.519(2) 1 d G . P A -1
H29C H 0.491801 1.177134 0.398469 0.18(5) Uiso 0.519(2) 1 d G . P A -1
H28 H 0.611760 0.833863 0.469145 0.041(18) Uiso 0.519(2) 1 d G . P A -1
H27 H 0.560828 0.629555 0.537287 0.11(3) Uiso 0.519(2) 1 d G . P A -1
H26 H 0.431686 0.775929 0.583144 2.0(13) Uiso 0.519(2) 1 d G . P A -1
H25 H 0.354605 1.129234 0.560048 0.13(3) Uiso 0.519(2) 1 d G . P A -1
H24 H 0.405897 1.332722 0.491846 0.14(4) Uiso 0.519(2) 1 d G . P A -1

loop_
_atom_site_aniso_label
_atom_site_aniso_U_11
_atom_site_aniso_U_22
_atom_site_aniso_U_33
_atom_site_aniso_U_23
_atom_site_aniso_U_13
_atom_site_aniso_U_12
S2 0.0161(2) 0.0262(2) 0.0171(2) -0.00263(18) 0.00268(17) -0.00296(17)
S4 0.0187(2) 0.0239(2) 0.0145(2) -0.00234(17) 0.00257(17) -0.00224(18)
S1 0.0262(3) 0.0203(2) 0.0197(2) -0.00321(18) 0.00606(19) 0.00170(18)
S3 0.0207(2) 0.0185(2) 0.0262(3) 0.00091(18) 0.00760(19) -0.00116(17)
S5 0.0187(2) 0.0541(3) 0.0159(2) -0.0053(2) 0.00700(18) -0.0027(2)
C9 0.0145(9) 0.0207(9) 0.0146(9) 0.0017(7) 0.0004(7) 0.0012(7)
C11 0.0158(9) 0.0210(9) 0.0144(9) 0.0005(7) 0.0010(7) 0.0017(7)
C15 0.0189(9) 0.0239(9) 0.0130(9) 0.0031(7) 0.0033(7) -0.0001(7)
C12 0.0141(9) 0.0186(9) 0.0182(9) 0.0016(7) 0.0012(7) 0.0030(7)
C8 0.0192(9) 0.0183(9) 0.0150(9) -0.0003(7) 0.0005(7) 0.0040(7)
C10 0.0135(9) 0.0189(9) 0.0147(9) 0.0010(7) -0.0013(7) 0.0022(7)
C5 0.0146(9) 0.0251(10) 0.0176(9) -0.0020(8) 0.0037(7) 0.0023(7)
C6 0.0160(9) 0.0252(10) 0.0193(9) -0.0002(8) 0.0054(7) 0.0043(7)
C7 0.0165(9) 0.0169(9) 0.0184(9) 0.0007(7) -0.0006(7) 0.0015(7)
C14 0.0199(10) 0.0243(9) 0.0140(9) 0.0020(8) 0.0035(7) 0.0005(8)
C16 0.0250(10) 0.0237(9) 0.0137(9) -0.0002(7) 0.0046(8) 0.0004(8)
C4 0.0173(10) 0.0261(10) 0.0232(10) -0.0017(8) 0.0074(8) 0.0010(8)
C13 0.0211(10) 0.0267(10) 0.0155(9) -0.0011(8) 0.0037(7) -0.0028(8)
C20 0.0189(10) 0.0244(10) 0.0212(10) -0.0013(8) 0.0003(8) 0.0001(8)
C17 0.0249(11) 0.0331(11) 0.0134(9) 0.0011(8) 0.0066(8) 0.0046(8)
C19 0.0157(9) 0.0183(9) 0.0179(9) -0.0007(7) 0.0012(7) 0.0000(7)
C21 0.0227(10) 0.0329(11) 0.0196(10) 0.0010(8) 0.0011(8) -0.0093(9)
C3 0.0185(10) 0.0336(11) 0.0207(10) 0.0026(8) 0.0077(8) 0.0027(8)
C1 0.0168(9) 0.0303(10) 0.0202(10) -0.0053(8) 0.0038(8) 0.0004(8)
C2 0.0137(9) 0.0402(12) 0.0168(9) -0.0024(8) 0.0053(7) 0.0022(8)
C18 0.0183(9) 0.0366(11) 0.0124(9) 0.0010(8) 0.0033(7) -0.0010(8)
C22 0.0308(12) 0.0279(11) 0.0266(11) -0.0043(9) -0.0037(9) -0.0018(9)
C29 0.071(7) 0.110(7) 0.082(8) -0.012(6) -0.015(5) -0.003(5)
C23 0.030(2) 0.032(2) 0.025(2) -0.001(2) -0.006(2) -0.0056(19)
C28 0.035(3) 0.038(3) 0.033(3) -0.009(3) -0.007(2) -0.004(2)
C27 0.086(6) 0.061(5) 0.054(4) 0.032(4) -0.043(4) -0.047(4)
C26 0.055(7) 0.33(3) 0.031(5) -0.018(10) -0.009(4) -0.086(12)
C25 0.034(4) 0.243(15) 0.035(4) -0.061(6) 0.011(3) -0.055(6)
C24 0.037(4) 0.051(5) 0.074(6) -0.023(5) -0.018(4) -0.003(3)

loop_
_atom_type_symbol
_atom_type_description
_atom_type_scat_dispersion_real
_atom_type_scat_dispersion_imag
_atom_type_scat_source
C C 0.0181 0.0091 'International Tables Vol C Tables 4.2.6.8 and 6.1.1.4'
H H 0.0000 0.0000 'International Tables Vol C Tables 4.2.6.8 and 6.1.1.4'
S S 0.3331 0.5567 'International Tables Vol C Tables 4.2.6.8 and 6.1.1.4'

loop_
_geom_angle_atom_site_label_1
_geom_angle_atom_site_label_2
_geom_angle_atom_site_label_3
_geom_angle
_geom_angle_site_symmetry_1
_geom_angle_site_symmetry_3
_geom_angle_publ_flag
C5 S2 C9 102.20(9) . . ?
C15 S4 C11 102.25(9) . . ?
C6 S1 C8 101.35(9) . . ?
C14 S3 C12 100.89(9) . . ?
C2 S5 C18 99.34(9) . 3_666 ?
C8 C9 S2 119.66(14) . . ?
C8 C9 C10 120.77(17) . . ?
C10 C9 S2 119.52(14) . . ?
C12 C11 S4 119.87(14) . . ?
C12 C11 C10 120.60(17) . . ?
C10 C11 S4 119.47(14) . . ?
C14 C15 S4 120.84(15) . . ?
C16 C15 S4 119.74(15) . . ?
C16 C15 C14 119.34(18) . . ?
C11 C12 S3 121.93(15) . . ?
C7 C12 S3 117.42(14) . . ?
C7 C12 C11 120.48(17) . . ?
C9 C8 S1 122.24(15) . . ?
C7 C8 S1 117.19(14) . . ?
C7 C8 C9 120.42(17) . . ?
C9 C10 C19 120.68(17) . . ?
C11 C10 C9 117.74(17) . . ?
C11 C10 C19 121.57(17) . . ?
C6 C5 S2 121.13(15) . . ?
C4 C5 S2 119.12(15) . . ?
C4 C5 C6 119.64(18) . . ?
C5 C6 S1 120.90(15) . . ?
C1 C6 S1 118.70(16) . . ?
C1 C6 C5 120.30(18) . . ?
C12 C7 H7 120.3 . . ?
C8 C7 C12 119.36(18) . . ?
C8 C7 H7 120.3 . . ?
C15 C14 S3 121.11(15) . . ?
C13 C14 S3 118.76(15) . . ?
C13 C14 C15 120.06(18) . . ?
C15 C16 H16 119.8 . . ?
C15 C16 C17 120.49(18) . . ?
C17 C16 H16 119.8 . . ?
C5 C4 H4 119.9 . . ?
C3 C4 C5 120.16(19) . . ?
C3 C4 H4 119.9 . . ?
C14 C13 H13 119.8 . . ?
C18 C13 C14 120.36(19) . . ?
C18 C13 H13 119.8 . . ?
H20A C20 H20B 108.1 . . ?
C19 C20 H20A 109.5 . . ?
C19 C20 H20B 109.5 . . ?
C21 C20 H20A 109.5 . . ?
C21 C20 H20B 109.5 . . ?
C21 C20 C19 110.74(16) . . ?
C16 C17 H17 120.1 . . ?
C18 C17 C16 119.84(19) . . ?
C18 C17 H17 120.1 . . ?
C10 C19 C20 115.16(15) . . ?
C10 C19 H19A 108.5 . . ?
C10 C19 H19B 108.5 . . ?
C20 C19 H19A 108.5 . . ?
C20 C19 H19B 108.5 . . ?
H19A C19 H19B 107.5 . . ?
C20 C21 H21A 108.8 . . ?
C20 C21 H21B 108.8 . . ?
H21A C21 H21B 107.7 . . ?
C22 C21 C20 113.76(17) . . ?
C22 C21 H21A 108.8 . . ?
C22 C21 H21B 108.8 . . ?
C4 C3 H3 119.9 . . ?
C4 C3 C2 120.20(19) . . ?
C2 C3 H3 119.9 . . ?
C6 C1 H1 120.0 . . ?
C6 C1 C2 120.00(19) . . ?
C2 C1 H1 120.0 . . ?
C3 C2 S5 120.31(16) . . ?
C1 C2 S5 119.99(16) . . ?
C1 C2 C3 119.69(18) . . ?
C13 C18 S5 119.22(16) . 3_666 ?
C13 C18 C17 119.87(19) . . ?
C17 C18 S5 120.91(16) . 3_666 ?
C21 C22 H22A 109.5 . . ?
C21 C22 H22B 109.5 . . ?
C21 C22 H22C 109.5 . . ?
H22A C22 H22B 109.5 . . ?
H22A C22 H22C 109.5 . . ?
H22B C22 H22C 109.5 . . ?
C23 C29 H29A 111.4 . . ?
C23 C29 H29B 111.4 . . ?
C23 C29 H29C 110.9 . . ?
H29A C29 H29B 108.2 . . ?
H29A C29 H29C 107.4 . . ?
H29B C29 H29C 107.3 . . ?
C28 C23 C29 120.9 . . ?
C28 C23 C24 118.1 . . ?
C24 C23 C29 120.9 . . ?
C23 C28 H28 119.3 . . ?
C27 C28 C23 121.1 . . ?
C27 C28 H28 119.6 . . ?
C28 C27 C26 120.2 . . ?
C28 C27 H27 119.8 . . ?
C26 C27 H27 120.1 . . ?
C27 C26 C25 119.4 . . ?
C27 C26 H26 120.3 . . ?
C25 C26 H26 120.3 . . ?
C26 C25 H25 120.1 . . ?
C24 C25 C26 120.1 . . ?
C24 C25 H25 119.8 . . ?
C23 C24 H24 119.3 . . ?
C25 C24 C23 121.1 . . ?
C25 C24 H24 119.7 . . ?

loop_
_geom_bond_atom_site_label_1
_geom_bond_atom_site_label_2
_geom_bond_distance
_geom_bond_site_symmetry_2
_geom_bond_publ_flag
S2 C9 1.7768(19) . ?
S2 C5 1.7718(19) . ?
S4 C11 1.7784(19) . ?
S4 C15 1.7717(19) . ?
S1 C8 1.7635(19) . ?
S1 C6 1.763(2) . ?
S3 C12 1.7623(19) . ?
S3 C14 1.761(2) . ?
S5 C2 1.781(2) . ?
S5 C18 1.783(2) 3_666 ?
C9 C8 1.396(3) . ?
C9 C10 1.411(3) . ?
C11 C12 1.399(3) . ?
C11 C10 1.408(3) . ?
C15 C14 1.400(3) . ?
C15 C16 1.392(3) . ?
C12 C7 1.389(3) . ?
C8 C7 1.388(3) . ?
C10 C19 1.508(2) . ?
C5 C6 1.395(3) . ?
C5 C4 1.391(3) . ?
C6 C1 1.388(3) . ?
C7 H7 0.9500 . ?
C14 C13 1.389(3) . ?
C16 H16 0.9500 . ?
C16 C17 1.393(3) . ?
C4 H4 0.9500 . ?
C4 C3 1.388(3) . ?
C13 H13 0.9500 . ?
C13 C18 1.389(3) . ?
C20 H20A 0.9900 . ?
C20 H20B 0.9900 . ?
C20 C19 1.533(3) . ?
C20 C21 1.533(3) . ?
C17 H17 0.9500 . ?
C17 C18 1.393(3) . ?
C19 H19A 0.9900 . ?
C19 H19B 0.9900 . ?
C21 H21A 0.9900 . ?
C21 H21B 0.9900 . ?
C21 C22 1.518(3) . ?
C3 H3 0.9500 . ?
C3 C2 1.394(3) . ?
C1 H1 0.9500 . ?
C1 C2 1.394(3) . ?
C22 H22A 0.9800 . ?
C22 H22B 0.9800 . ?
C22 H22C 0.9800 . ?
C29 C23 1.4989 . ?
C29 H29A 1.0909 . ?
C29 H29B 1.0910 . ?
C29 H29C 1.0937 . ?
C23 C28 1.3921 . ?
C23 C24 1.3924 . ?
C28 C27 1.3867 . ?
C28 H28 1.0847 . ?
C27 C26 1.3868 . ?
C27 H27 1.0837 . ?
C26 C25 1.3870 . ?
C26 H26 1.0835 . ?
C25 C24 1.3865 . ?
C25 H25 1.0838 . ?
C24 H24 1.0849 . ?

loop_
_geom_torsion_atom_site_label_1
_geom_torsion_atom_site_label_2
_geom_torsion_atom_site_label_3
_geom_torsion_atom_site_label_4
_geom_torsion
_geom_torsion_site_symmetry_1
_geom_torsion_site_symmetry_2
_geom_torsion_site_symmetry_3
_geom_torsion_site_symmetry_4
_geom_torsion_publ_flag
S2 C9 C8 S1 -2.3(2) . . . . ?
S2 C9 C8 C7 -177.79(14) . . . . ?
S2 C9 C10 C11 171.69(14) . . . . ?
S2 C9 C10 C19 -6.9(2) . . . . ?
S2 C5 C6 S1 0.1(2) . . . . ?
S2 C5 C6 C1 176.34(15) . . . . ?
S2 C5 C4 C3 -176.02(15) . . . . ?
S4 C11 C12 S3 3.1(2) . . . . ?
S4 C11 C12 C7 178.15(14) . . . . ?
S4 C11 C10 C9 -171.76(14) . . . . ?
S4 C11 C10 C19 6.8(2) . . . . ?
S4 C15 C14 S3 -1.8(2) . . . . ?
S4 C15 C14 C13 -178.63(15) . . . . ?
S4 C15 C16 C17 176.97(15) . . . . ?
S1 C8 C7 C12 -168.81(14) . . . . ?
S1 C6 C1 C2 175.61(15) . . . . ?
S3 C12 C7 C8 168.06(14) . . . . ?
S3 C14 C13 C18 -175.05(15) . . . . ?
C9 S2 C5 C6 42.23(17) . . . . ?
C9 S2 C5 C4 -141.50(16) . . . . ?
C9 C8 C7 C12 6.9(3) . . . . ?
C9 C10 C19 C20 85.5(2) . . . . ?
C11 S4 C15 C14 -41.18(17) . . . . ?
C11 S4 C15 C16 142.08(15) . . . . ?
C11 C12 C7 C8 -7.2(3) . . . . ?
C11 C10 C19 C20 -93.0(2) . . . . ?
C15 S4 C11 C12 40.27(17) . . . . ?
C15 S4 C11 C10 -142.52(15) . . . . ?
C15 C14 C13 C18 1.9(3) . . . . ?
C15 C16 C17 C18 1.5(3) . . . . ?
C12 S3 C14 C15 44.23(17) . . . . ?
C12 S3 C14 C13 -138.87(16) . . . . ?
C12 C11 C10 C9 5.4(3) . . . . ?
C12 C11 C10 C19 -176.02(17) . . . . ?
C8 S1 C6 C5 -42.55(17) . . . . ?
C8 S1 C6 C1 141.14(16) . . . . ?
C8 C9 C10 C11 -5.7(3) . . . . ?
C8 C9 C10 C19 175.70(17) . . . . ?
C10 C9 C8 S1 175.12(14) . . . . ?
C10 C9 C8 C7 -0.4(3) . . . . ?
C10 C11 C12 S3 -174.08(14) . . . . ?
C10 C11 C12 C7 1.0(3) . . . . ?
C5 S2 C9 C8 -40.72(17) . . . . ?
C5 S2 C9 C10 141.84(15) . . . . ?
C5 C6 C1 C2 -0.7(3) . . . . ?
C5 C4 C3 C2 0.0(3) . . . . ?
C6 S1 C8 C9 44.06(17) . . . . ?
C6 S1 C8 C7 -140.30(15) . . . . ?
C6 C5 C4 C3 0.3(3) . . . . ?
C6 C1 C2 S5 -177.75(15) . . . . ?
C6 C1 C2 C3 1.0(3) . . . . ?
C14 S3 C12 C11 -45.13(17) . . . . ?
C14 S3 C12 C7 139.67(15) . . . . ?
C14 C15 C16 C17 0.2(3) . . . . ?
C14 C13 C18 S5 179.85(15) . . . 3_666 ?
C14 C13 C18 C17 -0.2(3) . . . . ?
C16 C15 C14 S3 174.99(14) . . . . ?
C16 C15 C14 C13 -1.9(3) . . . . ?
C16 C17 C18 S5 178.46(15) . . . 3_666 ?
C16 C17 C18 C13 -1.5(3) . . . . ?
C4 C5 C6 S1 -176.17(15) . . . . ?
C4 C5 C6 C1 0.1(3) . . . . ?
C4 C3 C2 S5 178.13(15) . . . . ?
C4 C3 C2 C1 -0.6(3) . . . . ?
C19 C20 C21 C22 -70.3(2) . . . . ?
C21 C20 C19 C10 -175.34(16) . . . . ?
C18 S5 C2 C3 123.75(17) 3_666 . . . ?
C18 S5 C2 C1 -57.53(18) 3_666 . . . ?
C29 C23 C28 C27 -178.5 . . . . ?
C29 C23 C24 C25 178.5 . . . . ?
C23 C28 C27 C26 -0.1 . . . . ?
C28 C23 C24 C25 -0.3 . . . . ?
C28 C27 C26 C25 -0.1 . . . . ?
C27 C26 C25 C24 0.1 . . . . ?
C26 C25 C24 C23 0.1 . . . . ?
C24 C23 C28 C27 0.3 . . . . ?
